data_4123591
loop_
_publ_author_name
'Pariyar, Anand'
'Vijaykumar, Gonela'
'Bhunia, Mrinal'
'Dey, Suman Kr'
'Singh, Santosh K.'
'Kurungot, Sreekumar'
'Mandal, Swadhin K.'

_publ_section_title
;
 Switching closed-shell to open-shell phenalenyl: toward designing
 electroactive materials.
;
_journal_issue 18
_journal_name_full 'Journal of the American Chemical Society'
_journal_page_first 5955
_journal_page_last 5960
_journal_paper_doi 10.1021/jacs.5b00272
_journal_volume 137
_journal_year 2015
_chemical_formula_moiety '2(C39 H21 Fe O6), C2 H6 O S, C1.86 H5.58 O S, 0.14(C)'
_chemical_formula_sum 'C82 H53.59 Fe2 O14 S2'
_chemical_formula_weight 1438.65
_chemical_name_systematic
;
 ? 
;
_space_group_crystal_system triclinic
_space_group_IT_number 2
_space_group_name_Hall '-P 1'
_space_group_name_H-M_alt 'P -1'
_symmetry_space_group_name_Hall '-P 1'
_symmetry_space_group_name_H-M 'P -1'
_atom_sites_solution_hydrogens geom
_atom_sites_solution_primary iterative
_atom_sites_solution_secondary difmap
_audit_creation_date 2014-10-17
_audit_creation_method
;
  Olex2 1.2-ac2
  (compiled Nov  7 2012 10:32:32, GUI svn.r4372)
;
_cell_angle_alpha 68.159(4)
_cell_angle_beta 76.357(3)
_cell_angle_gamma 85.680(3)
_cell_formula_units_Z 2
_cell_length_a 12.1833(5)
_cell_length_b 15.0840(7)
_cell_length_c 19.3377(8)
_cell_measurement_reflns_used 6464
_cell_measurement_temperature 100.00(10)
_cell_measurement_theta_max 26.3800
_cell_measurement_theta_min 2.0770
_cell_volume 3205.3(3)
_computing_cell_refinement
;
CrysAlisPro, Agilent Technologies,
Version 1.171.37.33c (release 11-04-2014 CrysAlis171 .NET)
(compiled Apr 11 2014,15:12:41)
;
_computing_data_collection
;
CrysAlisPro, Agilent Technologies,
Version 1.171.37.33c (release 11-04-2014 CrysAlis171 .NET)
(compiled Apr 11 2014,15:12:41)
;
_computing_data_reduction
;
CrysAlisPro, Agilent Technologies,
Version 1.171.37.33c (release 11-04-2014 CrysAlis171 .NET)
(compiled Apr 11 2014,15:12:41)
;
_computing_molecular_graphics
;
O. V. Dolomanov, L. J. Bourhis, R. J. Gildea, J. A. K. Howard and H. Puschmann,
OLEX2: a complete structure solution, refinement and analysis program.
J. Appl. Cryst. (2009). 42, 339-341.
;
_computing_publication_material
;
O. V. Dolomanov, L. J. Bourhis, R. J. Gildea, J. A. K. Howard and H. Puschmann,
OLEX2: a complete structure solution, refinement and analysis program.
J. Appl. Cryst. (2009). 42, 339-341.
;
_computing_structure_refinement
;
SHELXL, G.M. Sheldrick, Acta Cryst.
(2008). A64, 112-122
;
_computing_structure_solution 'SUPERFLIP, J. Appl. Cryst. (2007) 40, 786-790'
_diffrn_ambient_environment N~2~
_diffrn_ambient_temperature 100.00(10)
_diffrn_detector 'CCD plate'
_diffrn_detector_area_resol_mean 7.9580
_diffrn_detector_type Eos
_diffrn_measured_fraction_theta_full 0.9795
_diffrn_measured_fraction_theta_max 0.9795
_diffrn_measurement_details
;
  1 omega  -53.00   68.00   1.0000  180.9100
omega____ theta____ kappa____ phi______ frames
    -       27.5074  -77.0000 -150.0000 121

  2 omega  -54.00   68.00   1.0000  180.9100
omega____ theta____ kappa____ phi______ frames
    -       27.5074  -77.0000   90.0000 122

  3 omega  -53.00   68.00   1.0000  180.9100
omega____ theta____ kappa____ phi______ frames
    -       27.5074  -77.0000  -30.0000 121
;
_diffrn_measurement_device 'four-circle diffractometer'
_diffrn_measurement_device_type 'SuperNova, Dual, Cu at zero, Eos'
_diffrn_measurement_method '\w scans'
_diffrn_orient_matrix_UB_11 -0.0264114000
_diffrn_orient_matrix_UB_12 0.0443398000
_diffrn_orient_matrix_UB_13 -0.0027007000
_diffrn_orient_matrix_UB_21 0.0083656000
_diffrn_orient_matrix_UB_22 0.0129953000
_diffrn_orient_matrix_UB_23 -0.0401137000
_diffrn_orient_matrix_UB_31 -0.0531249000
_diffrn_orient_matrix_UB_32 -0.0207846000
_diffrn_orient_matrix_UB_33 0.0052961000
_diffrn_radiation_monochromator mirror
_diffrn_radiation_probe x-ray
_diffrn_radiation_type 'Mo K\a'
_diffrn_radiation_wavelength 0.71073
_diffrn_reflns_av_R_equivalents 0.0419
_diffrn_reflns_av_unetI/netI 0.0649
_diffrn_reflns_limit_h_max 12
_diffrn_reflns_limit_h_min -15
_diffrn_reflns_limit_k_max 16
_diffrn_reflns_limit_k_min -18
_diffrn_reflns_limit_l_max 23
_diffrn_reflns_limit_l_min -24
_diffrn_reflns_number 16864
_diffrn_reflns_theta_full 26.37
_diffrn_reflns_theta_max 26.37
_diffrn_reflns_theta_min 1.85
_diffrn_source 'SuperNova (Mo) X-ray Source'
_exptl_absorpt_coefficient_mu 0.591
_exptl_absorpt_correction_T_max 1.00000
_exptl_absorpt_correction_T_min 0.47115
_exptl_absorpt_correction_type multi-scan
_exptl_absorpt_process_details
;
CrysAlisPro, Agilent Technologies,
Version 1.171.37.33c (release 11-04-2014 CrysAlis171 .NET)
(compiled Apr 11 2014,15:12:41)
Empirical absorption correction using spherical harmonics,
 implemented in SCALE3 ABSPACK scaling algorithm.
;
_exptl_crystal_colour 'dark red'
_exptl_crystal_colour_modifier dark
_exptl_crystal_colour_primary red
_exptl_crystal_density_diffrn 1.491
_exptl_crystal_density_method 'not measured'
_exptl_crystal_description block
_exptl_crystal_F_000 1483
_exptl_crystal_size_max 0.22
_exptl_crystal_size_mid 0.1
_exptl_crystal_size_min 0.06
_refine_diff_density_max 2.036
_refine_diff_density_min -0.851
_refine_diff_density_rms 0.096
_refine_ls_extinction_method none
_refine_ls_goodness_of_fit_ref 0.730
_refine_ls_hydrogen_treatment mixed
_refine_ls_matrix_type full
_refine_ls_number_parameters 912
_refine_ls_number_reflns 12843
_refine_ls_number_restraints 0
_refine_ls_restrained_S_all 0.730
_refine_ls_R_factor_all 0.0812
_refine_ls_R_factor_gt 0.0617
_refine_ls_shift/su_max 0.053
_refine_ls_shift/su_mean 0.002
_refine_ls_structure_factor_coef Fsqd
_refine_ls_weighting_details 'calc w=1/[\s^2^(Fo^2^)+(0.1482P)^2^+16.5269P] where P=(Fo^2^+2Fc^2^)/3'
_refine_ls_weighting_scheme calc
_refine_ls_wR_factor_gt 0.1744
_refine_ls_wR_factor_ref 0.2026
_reflns_number_gt 9920
_reflns_number_total 12843
_reflns_threshold_expression >2sigma(I)
_cod_data_source_file ja5b00272_si_002.cif
_cod_data_source_block plyfe3
_cod_depositor_comments 'Adding full bibliography for 4123591.cif.'
_cod_original_cell_volume 3205.3(2)
_cod_database_code 4123591
_chemical_oxdiff_formula 'C42 H20 O6 Fe1'
_reflns_odcompleteness_completeness 97.95
_reflns_odcompleteness_iscentric 1
_reflns_odcompleteness_theta 26.32
_olex2_refinement_description
;
1. Fixed Uiso
 At 1.2 times of:
  H36 of C36, H44 of C44, H68 of C68, H28 of C28, H22 of C22, H18 of C18, H67
  of C67, H58 of C58, H46 of C46, H35 of C35, H10 of C10, H2 of C2, H48 of C48,
  H49 of C49, H45 of C45, H57 of C57, H3 of C3, H70 of C70, H9 of C9, H29 of
  C29, H31 of C31, H72 of C72, H7 of C7, H20 of C20, H74 of C74, H19 of C19, H6
  of C6, H75 of C75, H32 of C32, H5 of C5, H33 of C33, H71 of C71, H42 of C42,
  H16 of C16, H54 of C54, H15 of C15, H41 of C41, H55 of C55, H61 of C61, H23
  of C23, H59 of C59, H62 of C62
 At 1.5 times of:
  {H80A,H80B,H80C} of C80, {H79A,H79B,H79C} of C79, {H82D,H82E,H82F,H82A,H82B,
  H82C} of C82A, {H81A,H81B,H81C} of C81
2. Uiso/Uaniso restraints and constraints
Uanis(C81) = Uanis(C82B)
Uanis(S2B) = Uanis(S2A)
3. Others
 1-Sof(C81)=Sof(C81)=Sof(H81A)=Sof(H81B)=Sof(H81C)
 1-Sof(H82D)=1-Sof(H82D)=1-Sof(H82D)=1-Sof(H82D)=Sof(H82A)=Sof(H82B)=Sof(H82C)=
 Sof(S2A)
4.a Me refined with riding coordinates:
 C82A(H82D,H82E,H82F), C82A(H82A,H82B,H82C)
4.b Aromatic/amide H refined with riding coordinates:
 C42(H42), C16(H16), C54(H54), C15(H15), C41(H41), C55(H55), C61(H61),
 C23(H23), C59(H59), C62(H62), C44(H44), C36(H36), C68(H68), C28(H28), C22(H22),
  C18(H18), C67(H67), C58(H58), C46(H46), C35(H35), C10(H10), C2(H2), C48(H48),
 C49(H49), C45(H45), C57(H57), C3(H3), C70(H70), C9(H9), C29(H29), C31(H31),
 C72(H72), C7(H7), C20(H20), C74(H74), C19(H19), C6(H6), C75(H75), C32(H32),
 C5(H5), C33(H33), C71(H71)
4.c Idealised Me refined as rotating group:
 C80(H80A,H80B,H80C), C79(H79A,H79B,H79C), C81(H81A,H81B,H81C)
;
_olex2_submission_special_instructions 'No special instructions were received'

loop_
_space_group_symop_id
_space_group_symop_operation_xyz
1 'x, y, z'
2 '-x, -y, -z'

loop_
_atom_site_label
_atom_site_type_symbol
_atom_site_fract_x
_atom_site_fract_y
_atom_site_fract_z
_atom_site_U_iso_or_equiv
_atom_site_adp_type
_atom_site_occupancy
_atom_site_symmetry_multiplicity
_atom_site_calc_flag
_atom_site_refinement_flags
_atom_site_disorder_assembly
_atom_site_disorder_group
Fe2 Fe 0.65605(5) 0.15697(4) 0.23527(3) 0.02508(15) Uani 1 1 d . . .
Fe1 Fe 0.27389(5) 0.70136(4) 0.40546(3) 0.02814(16) Uani 1 1 d . . .
S1 S 0.21765(9) 0.09332(8) 0.25467(7) 0.0420(3) Uani 1 1 d . . .
S2B S 0.0718(4) 0.0963(3) 0.0354(3) 0.0466(5) Uani 0.332(3) 1 d P A 2
O2 O 0.1981(2) 0.7490(2) 0.31884(15) 0.0293(6) Uani 1 1 d . . .
O4 O 0.3773(2) 0.65214(19) 0.47560(14) 0.0272(6) Uani 1 1 d . . .
O7 O 0.6556(2) 0.23253(18) 0.30076(14) 0.0248(5) Uani 1 1 d . . .
O11 O 0.5508(2) 0.06052(18) 0.31996(14) 0.0247(5) Uani 1 1 d . . .
O8 O 0.7622(2) 0.25963(19) 0.15409(15) 0.0284(6) Uani 1 1 d . . .
O6 O 0.1467(2) 0.61024(19) 0.47434(15) 0.0290(6) Uani 1 1 d . . .
O12 O 0.7801(2) 0.07394(18) 0.27186(15) 0.0262(6) Uani 1 1 d . . .
O9 O 0.5220(2) 0.22717(19) 0.19802(15) 0.0283(6) Uani 1 1 d . . .
O10 O 0.6630(2) 0.09460(19) 0.15981(15) 0.0284(6) Uani 1 1 d . . .
O3 O 0.3937(2) 0.7984(2) 0.33752(15) 0.0295(6) Uani 1 1 d . . .
O5 O 0.2011(2) 0.78925(19) 0.45768(16) 0.0308(6) Uani 1 1 d . . .
O1 O 0.3462(2) 0.60464(19) 0.36069(15) 0.0294(6) Uani 1 1 d . . .
O13 O 0.1251(3) 0.0663(3) 0.22718(18) 0.0483(9) Uani 1 1 d . . .
O14 O 0.0105(4) 0.1465(4) -0.0278(3) 0.0875(17) Uani 1 1 d . . .
C14 C 0.5012(3) 0.7926(3) 0.3329(2) 0.0252(8) Uani 1 1 d . . .
C64 C 0.6802(3) -0.0325(3) 0.3947(2) 0.0228(7) Uani 1 1 d . . .
C25 C 0.5531(3) 0.7246(2) 0.3902(2) 0.0220(7) Uani 1 1 d . . .
C77 C 0.5284(3) 0.1850(3) 0.0885(2) 0.0268(8) Uani 1 1 d . . .
C17 C 0.7416(3) 0.7927(3) 0.3119(2) 0.0242(7) Uani 1 1 d . . .
C63 C 0.7810(3) 0.0076(3) 0.3374(2) 0.0244(7) Uani 1 1 d . . .
C66 C 0.6143(3) 0.1149(3) 0.1037(2) 0.0269(8) Uani 1 1 d . . .
C53 C 0.5698(3) -0.0059(3) 0.3811(2) 0.0232(7) Uani 1 1 d . . .
C26 C 0.6731(3) 0.7267(3) 0.3796(2) 0.0241(7) Uani 1 1 d . . .
C39 C 0.0262(3) 0.6598(3) 0.6494(2) 0.0260(8) Uani 1 1 d . . .
C51 C 0.7583(3) 0.3756(3) 0.2130(2) 0.0228(7) Uani 1 1 d . . .
C50 C 0.7889(3) 0.3425(3) 0.1504(2) 0.0253(8) Uani 1 1 d . . .
C52 C 0.7972(3) 0.4678(3) 0.2040(2) 0.0235(7) Uani 1 1 d . . .
C40 C 0.6942(3) 0.3159(3) 0.2869(2) 0.0215(7) Uani 1 1 d . . .
C11 C 0.2176(3) 0.7341(3) 0.2558(2) 0.0274(8) Uani 1 1 d . . .
C76 C 0.4858(3) 0.2375(3) 0.1379(2) 0.0278(8) Uani 1 1 d . . .
C47 C 0.8606(3) 0.5290(3) 0.1318(2) 0.0279(8) Uani 1 1 d . . .
C65 C 0.6921(3) -0.1045(3) 0.4668(2) 0.0228(7) Uani 1 1 d . . .
C24 C 0.4866(3) 0.6572(3) 0.4592(2) 0.0246(7) Uani 1 1 d . . .
C43 C 0.7748(3) 0.4998(3) 0.2661(2) 0.0253(8) Uani 1 1 d . . .
C42 C 0.7117(3) 0.4384(3) 0.3384(2) 0.0245(7) Uani 1 1 d . . .
H42 H 0.6969 0.4584 0.3797 0.029 Uiso 1 1 calc R . .
C56 C 0.5938(3) -0.1472(3) 0.5240(2) 0.0253(8) Uani 1 1 d . . .
C16 C 0.6870(3) 0.8590(3) 0.2560(2) 0.0262(8) Uani 1 1 d . . .
H16 H 0.7306 0.9022 0.2117 0.031 Uiso 1 1 calc R . .
C60 C 0.7996(3) -0.1335(3) 0.4818(2) 0.0274(8) Uani 1 1 d . . .
C54 C 0.4730(3) -0.0559(3) 0.4386(2) 0.0253(8) Uani 1 1 d . . .
H54 H 0.4013 -0.0431 0.4286 0.030 Uiso 1 1 calc R . .
C12 C 0.2913(3) 0.6611(3) 0.2402(2) 0.0262(8) Uani 1 1 d . . .
C78 C 0.4832(3) 0.2049(3) 0.0215(2) 0.0308(9) Uani 1 1 d . . .
C13 C 0.3012(3) 0.6472(3) 0.1694(2) 0.0298(8) Uani 1 1 d . . .
C1 C 0.3520(3) 0.5999(3) 0.2951(2) 0.0273(8) Uani 1 1 d . . .
C30 C 0.0297(3) 0.7278(3) 0.6838(2) 0.0303(8) Uani 1 1 d . . .
C15 C 0.5733(3) 0.8601(3) 0.2663(2) 0.0259(8) Uani 1 1 d . . .
H15 H 0.5406 0.9056 0.2296 0.031 Uiso 1 1 calc R . .
C41 C 0.6730(3) 0.3518(3) 0.3482(2) 0.0236(7) Uani 1 1 d . . .
H41 H 0.6314 0.3142 0.3960 0.028 Uiso 1 1 calc R . .
C55 C 0.4851(3) -0.1216(3) 0.5075(2) 0.0262(8) Uani 1 1 d . . .
H55 H 0.4210 -0.1503 0.5444 0.031 Uiso 1 1 calc R . .
C27 C 0.1472(3) 0.7664(3) 0.5277(2) 0.0275(8) Uani 1 1 d . . .
C61 C 0.8976(3) -0.0935(3) 0.4225(2) 0.0297(8) Uani 1 1 d . . .
H61 H 0.9688 -0.1129 0.4315 0.036 Uiso 1 1 calc R . .
C23 C 0.5453(3) 0.5929(3) 0.5139(2) 0.0270(8) Uani 1 1 d . . .
H23 H 0.5038 0.5470 0.5576 0.032 Uiso 1 1 calc R . .
C38 C 0.0873(3) 0.6775(3) 0.5718(2) 0.0251(8) Uani 1 1 d . . .
C37 C 0.0865(3) 0.6059(3) 0.5398(2) 0.0251(8) Uani 1 1 d . . .
C59 C 0.8087(3) -0.2025(3) 0.5528(2) 0.0322(9) Uani 1 1 d . . .
H59 H 0.8797 -0.2219 0.5623 0.039 Uiso 1 1 calc R . .
C21 C 0.7270(3) 0.6641(3) 0.4365(2) 0.0278(8) Uani 1 1 d . . .
C62 C 0.8891(3) -0.0282(3) 0.3536(2) 0.0287(8) Uani 1 1 d . . .
H62 H 0.9544 -0.0058 0.3157 0.034 Uiso 1 1 calc R . .
C44 C 0.8153(3) 0.5904(3) 0.2555(2) 0.0305(8) Uani 1 1 d . . .
H44 H 0.7999 0.6113 0.2963 0.037 Uiso 1 1 calc R . .
C36 C 0.0113(3) 0.5243(3) 0.5839(2) 0.0286(8) Uani 1 1 d . . .
H36 H 0.0018 0.4812 0.5616 0.034 Uiso 1 1 calc R . .
C8 C 0.2386(3) 0.7039(3) 0.1154(2) 0.0316(9) Uani 1 1 d . . .
C68 C 0.6056(4) 0.0820(3) -0.0093(2) 0.0360(10) Uani 1 1 d . . .
H68 H 0.6305 0.0474 -0.0410 0.043 Uiso 1 1 calc R . .
C28 C 0.1441(3) 0.8348(3) 0.5647(3) 0.0320(9) Uani 1 1 d . . .
H28 H 0.1798 0.8939 0.5369 0.038 Uiso 1 1 calc R . .
C22 C 0.6586(3) 0.5965(3) 0.5044(2) 0.0284(8) Uani 1 1 d . . .
H22 H 0.6929 0.5547 0.5421 0.034 Uiso 1 1 calc R . .
C18 C 0.8592(3) 0.7924(3) 0.3033(2) 0.0308(8) Uani 1 1 d . . .
H18 H 0.9038 0.8340 0.2584 0.037 Uiso 1 1 calc R . .
C67 C 0.6490(4) 0.0621(3) 0.0535(2) 0.0328(9) Uani 1 1 d . . .
H67 H 0.7017 0.0138 0.0642 0.039 Uiso 1 1 calc R . .
C73 C 0.4001(4) 0.2752(3) 0.0041(2) 0.0351(9) Uani 1 1 d . . .
C58 C 0.7129(4) -0.2420(3) 0.6086(2) 0.0331(9) Uani 1 1 d . . .
H58 H 0.7200 -0.2868 0.6557 0.040 Uiso 1 1 calc R . .
C46 C 0.9002(3) 0.6179(3) 0.1244(2) 0.0333(9) Uani 1 1 d . . .
H46 H 0.9426 0.6571 0.0775 0.040 Uiso 1 1 calc R . .
C35 C -0.0455(3) 0.5089(3) 0.6568(2) 0.0313(9) Uani 1 1 d . . .
H35 H -0.0903 0.4541 0.6839 0.038 Uiso 1 1 calc R . .
C10 C 0.1597(3) 0.7927(3) 0.1977(2) 0.0340(9) Uani 1 1 d . . .
H10 H 0.1152 0.8424 0.2058 0.041 Uiso 1 1 calc R . .
C69 C 0.5240(4) 0.1534(3) -0.0279(2) 0.0343(9) Uani 1 1 d . . .
C34 C -0.0384(3) 0.5748(3) 0.6929(2) 0.0294(8) Uani 1 1 d . . .
C2 C 0.4246(4) 0.5279(3) 0.2755(2) 0.0325(9) Uani 1 1 d . . .
H2 H 0.4650 0.4882 0.3103 0.039 Uiso 1 1 calc R . .
C48 C 0.8845(3) 0.4960(3) 0.0697(2) 0.0322(9) Uani 1 1 d . . .
H48 H 0.9228 0.5364 0.0218 0.039 Uiso 1 1 calc R . .
C4 C 0.3735(3) 0.5754(3) 0.1526(2) 0.0314(9) Uani 1 1 d . . .
C49 C 0.8529(3) 0.4068(3) 0.0784(2) 0.0304(8) Uani 1 1 d . . .
H49 H 0.8730 0.3870 0.0370 0.036 Uiso 1 1 calc R . .
C45 C 0.8776(4) 0.6486(3) 0.1853(3) 0.0343(9) Uani 1 1 d . . .
H45 H 0.9041 0.7079 0.1791 0.041 Uiso 1 1 calc R . .
C57 C 0.6071(3) -0.2155(3) 0.5949(2) 0.0291(8) Uani 1 1 d . . .
H57 H 0.5435 -0.2428 0.6329 0.035 Uiso 1 1 calc R . .
C3 C 0.4350(4) 0.5170(3) 0.2077(2) 0.0339(9) Uani 1 1 d . . .
H3 H 0.4830 0.4706 0.1967 0.041 Uiso 1 1 calc R . .
C70 C 0.4827(4) 0.1766(3) -0.0948(3) 0.0426(11) Uani 1 1 d . . .
H70 H 0.5096 0.1439 -0.1277 0.051 Uiso 1 1 calc R . .
C9 C 0.1679(3) 0.7777(3) 0.1321(2) 0.0338(9) Uani 1 1 d . . .
H9 H 0.1271 0.8158 0.0969 0.041 Uiso 1 1 calc R . .
C29 C 0.0905(3) 0.8146(3) 0.6386(3) 0.0339(9) Uani 1 1 d . . .
H29 H 0.0936 0.8593 0.6607 0.041 Uiso 1 1 calc R . .
C31 C -0.0274(4) 0.7082(3) 0.7607(3) 0.0359(9) Uani 1 1 d . . .
H31 H -0.0240 0.7525 0.7831 0.043 Uiso 1 1 calc R . .
C72 C 0.3624(4) 0.2961(4) -0.0640(3) 0.0434(11) Uani 1 1 d . . .
H72 H 0.3094 0.3437 -0.0764 0.052 Uiso 1 1 calc R . .
C80 C 0.3359(4) 0.0203(3) 0.2364(3) 0.0446(11) Uani 1 1 d . . .
H80A H 0.3122 -0.0455 0.2577 0.067 Uiso 1 1 calc R . .
H80B H 0.3940 0.0286 0.2595 0.067 Uiso 1 1 calc R . .
H80C H 0.3646 0.0389 0.1823 0.067 Uiso 1 1 calc R . .
C7 C 0.2483(4) 0.6884(3) 0.0467(2) 0.0382(10) Uani 1 1 d . . .
H7 H 0.2066 0.7250 0.0116 0.046 Uiso 1 1 calc R . .
C20 C 0.8439(4) 0.6689(3) 0.4264(3) 0.0340(9) Uani 1 1 d . . .
H20 H 0.8778 0.6292 0.4651 0.041 Uiso 1 1 calc R . .
C74 C 0.3584(4) 0.3239(3) 0.0556(3) 0.0394(10) Uani 1 1 d . . .
H74 H 0.3030 0.3696 0.0449 0.047 Uiso 1 1 calc R . .
C19 C 0.9108(3) 0.7315(3) 0.3599(3) 0.0354(9) Uani 1 1 d . . .
H19 H 0.9888 0.7327 0.3535 0.043 Uiso 1 1 calc R . .
C6 C 0.3199(4) 0.6185(3) 0.0310(2) 0.0385(10) Uani 1 1 d . . .
H6 H 0.3258 0.6089 -0.0146 0.046 Uiso 1 1 calc R . .
C75 C 0.3975(4) 0.3053(3) 0.1201(2) 0.0347(9) Uani 1 1 d . . .
H75 H 0.3665 0.3370 0.1531 0.042 Uiso 1 1 calc R . .
C32 C -0.0880(4) 0.6240(3) 0.8031(3) 0.0379(10) Uani 1 1 d . . .
H32 H -0.1244 0.6117 0.8538 0.045 Uiso 1 1 calc R . .
C5 C 0.3826(4) 0.5630(3) 0.0829(2) 0.0370(10) Uani 1 1 d . . .
H5 H 0.4310 0.5172 0.0715 0.044 Uiso 1 1 calc R . .
C33 C -0.0945(3) 0.5579(3) 0.7698(2) 0.0355(9) Uani 1 1 d . . .
H33 H -0.1364 0.5018 0.7983 0.043 Uiso 1 1 calc R . .
C79 C 0.1853(4) 0.0359(4) 0.3566(3) 0.0461(11) Uani 1 1 d . . .
H79A H 0.1158 0.0603 0.3778 0.069 Uiso 1 1 calc R . .
H79B H 0.2451 0.0482 0.3765 0.069 Uiso 1 1 calc R . .
H79C H 0.1775 -0.0317 0.3701 0.069 Uiso 1 1 calc R . .
C71 C 0.4028(4) 0.2472(4) -0.1124(3) 0.0470(12) Uani 1 1 d . . .
H71 H 0.3765 0.2614 -0.1567 0.056 Uiso 1 1 calc R . .
C82A C -0.0462(5) 0.0379(5) 0.1195(3) 0.0709(19) Uani 1 1 d . . .
H82D H -0.0962 0.0859 0.1299 0.106 Uiso 0.332(3) 1 calc PR A 2
H82E H -0.0157 0.0029 0.1633 0.106 Uiso 0.332(3) 1 calc PR A 2
H82F H -0.0871 -0.0051 0.1082 0.106 Uiso 0.332(3) 1 calc PR A 2
H82A H -0.1246 0.0504 0.1193 0.106 Uiso 0.668(3) 1 calc PR A 1
H82B H -0.0342 0.0276 0.1692 0.106 Uiso 0.668(3) 1 calc PR A 1
H82C H -0.0247 -0.0181 0.1073 0.106 Uiso 0.668(3) 1 calc PR A 1
C82B C 0.192(4) -0.022(4) 0.133(3) 0.068(2) Uani 0.140(10) 1 d P B 2
C81 C 0.1642(6) 0.0729(6) 0.0487(4) 0.068(2) Uani 0.860(10) 1 d P A 1
H81A H 0.1531 0.0162 0.0395 0.101 Uiso 0.860(10) 1 calc PR B 1
H81B H 0.1834 0.0553 0.0975 0.101 Uiso 0.860(10) 1 calc PR B 1
H81C H 0.2244 0.1108 0.0093 0.101 Uiso 0.860(10) 1 calc PR B 1
S2A S 0.03883(17) 0.13944(14) 0.04867(12) 0.0466(5) Uani 0.668(3) 1 d P A 1

loop_
_atom_site_aniso_label
_atom_site_aniso_U_11
_atom_site_aniso_U_22
_atom_site_aniso_U_33
_atom_site_aniso_U_23
_atom_site_aniso_U_13
_atom_site_aniso_U_12
Fe2 0.0343(3) 0.0211(3) 0.0175(3) -0.0035(2) -0.0054(2) -0.0053(2)
Fe1 0.0306(3) 0.0276(3) 0.0207(3) -0.0018(2) -0.0062(2) -0.0033(2)
S1 0.0340(6) 0.0320(6) 0.0451(7) 0.0048(5) -0.0106(5) -0.0054(4)
S2B 0.0458(10) 0.0307(10) 0.0510(10) 0.0054(8) -0.0214(8) 0.0005(7)
O2 0.0286(14) 0.0323(15) 0.0206(14) -0.0014(12) -0.0070(11) -0.0001(11)
O4 0.0302(14) 0.0299(14) 0.0151(12) 0.0006(11) -0.0061(10) -0.0046(11)
O7 0.0327(14) 0.0228(13) 0.0162(12) -0.0046(10) -0.0017(10) -0.0084(10)
O11 0.0297(13) 0.0224(13) 0.0200(13) -0.0037(11) -0.0072(10) -0.0044(10)
O8 0.0375(15) 0.0263(14) 0.0180(13) -0.0072(11) 0.0013(11) -0.0089(11)
O6 0.0364(15) 0.0271(14) 0.0221(14) -0.0067(11) -0.0057(11) -0.0062(11)
O12 0.0305(14) 0.0253(13) 0.0189(13) -0.0034(11) -0.0043(10) -0.0054(10)
O9 0.0376(15) 0.0236(13) 0.0208(13) -0.0042(11) -0.0075(11) -0.0003(11)
O10 0.0407(15) 0.0238(13) 0.0209(13) -0.0059(11) -0.0097(11) -0.0033(11)
O3 0.0275(14) 0.0301(14) 0.0228(14) 0.0011(11) -0.0070(11) -0.0039(11)
O5 0.0353(15) 0.0230(14) 0.0289(15) -0.0037(12) -0.0051(12) -0.0057(11)
O1 0.0359(15) 0.0291(14) 0.0183(13) -0.0022(11) -0.0080(11) 0.0009(11)
O13 0.0306(16) 0.071(2) 0.0295(17) -0.0011(16) -0.0074(13) -0.0058(15)
O14 0.080(3) 0.097(4) 0.056(3) 0.027(3) -0.041(2) -0.026(3)
C14 0.033(2) 0.0211(18) 0.0201(18) -0.0057(15) -0.0064(15) -0.0025(14)
C64 0.0310(19) 0.0196(17) 0.0175(17) -0.0054(14) -0.0060(14) -0.0026(14)
C25 0.0283(18) 0.0185(17) 0.0176(17) -0.0051(14) -0.0050(14) 0.0003(14)
C77 0.0306(19) 0.0249(19) 0.0198(18) -0.0010(15) -0.0050(15) -0.0086(15)
C17 0.0310(19) 0.0209(17) 0.0215(18) -0.0090(15) -0.0046(15) -0.0011(14)
C63 0.0311(19) 0.0212(18) 0.0207(18) -0.0071(15) -0.0042(15) -0.0062(14)
C66 0.036(2) 0.0181(17) 0.0217(19) -0.0014(15) -0.0035(15) -0.0092(15)
C53 0.0326(19) 0.0191(17) 0.0184(17) -0.0079(14) -0.0034(14) -0.0051(14)
C26 0.0333(19) 0.0184(17) 0.0184(18) -0.0061(14) -0.0030(15) 0.0003(14)
C39 0.0256(18) 0.0257(19) 0.028(2) -0.0077(16) -0.0113(15) 0.0006(14)
C51 0.0260(17) 0.0223(18) 0.0164(17) -0.0023(14) -0.0043(14) -0.0044(14)
C50 0.0275(18) 0.0254(19) 0.0181(18) -0.0022(15) -0.0038(14) -0.0045(14)
C52 0.0215(17) 0.0229(18) 0.0220(19) -0.0033(15) -0.0041(14) -0.0031(13)
C40 0.0224(17) 0.0224(17) 0.0173(17) -0.0043(14) -0.0038(13) -0.0019(13)
C11 0.0244(18) 0.0280(19) 0.0182(18) 0.0069(15) -0.0052(14) -0.0102(15)
C76 0.034(2) 0.0216(18) 0.0196(18) 0.0015(15) -0.0029(15) -0.0097(15)
C47 0.0302(19) 0.0223(18) 0.024(2) -0.0013(16) -0.0038(15) -0.0046(15)
C65 0.0305(19) 0.0188(17) 0.0191(18) -0.0067(14) -0.0051(14) -0.0023(14)
C24 0.034(2) 0.0194(17) 0.0204(18) -0.0070(15) -0.0059(15) -0.0019(14)
C43 0.0280(18) 0.0212(18) 0.0246(19) -0.0046(15) -0.0071(15) -0.0036(14)
C42 0.0279(18) 0.0261(19) 0.0214(18) -0.0097(16) -0.0066(14) -0.0022(14)
C56 0.0311(19) 0.0218(18) 0.0225(19) -0.0077(15) -0.0045(15) -0.0040(14)
C16 0.037(2) 0.0184(17) 0.0179(18) -0.0033(14) -0.0015(15) -0.0046(15)
C60 0.0314(19) 0.0254(19) 0.0247(19) -0.0068(16) -0.0084(15) -0.0026(15)
C54 0.0280(18) 0.0220(18) 0.0248(19) -0.0060(15) -0.0067(15) -0.0037(14)
C12 0.0242(18) 0.0289(19) 0.0184(18) -0.0002(15) -0.0027(14) -0.0082(15)
C78 0.037(2) 0.029(2) 0.0203(19) -0.0002(16) -0.0040(16) -0.0159(16)
C13 0.0282(19) 0.032(2) 0.0203(19) 0.0020(16) -0.0034(15) -0.0137(16)
C1 0.0290(19) 0.0269(19) 0.0188(18) 0.0002(15) -0.0045(15) -0.0049(15)
C30 0.0286(19) 0.030(2) 0.035(2) -0.0120(18) -0.0126(17) 0.0027(15)
C15 0.034(2) 0.0199(17) 0.0214(18) -0.0032(15) -0.0084(15) -0.0008(14)
C41 0.0263(18) 0.0262(19) 0.0153(17) -0.0038(15) -0.0045(14) -0.0024(14)
C55 0.0313(19) 0.0228(18) 0.0222(19) -0.0052(15) -0.0039(15) -0.0081(15)
C27 0.0258(18) 0.0259(19) 0.029(2) -0.0061(16) -0.0098(15) -0.0003(14)
C61 0.0270(19) 0.029(2) 0.032(2) -0.0088(17) -0.0094(16) 0.0011(15)
C23 0.037(2) 0.0232(18) 0.0194(18) -0.0057(15) -0.0076(15) -0.0007(15)
C38 0.0246(18) 0.0244(18) 0.0248(19) -0.0050(15) -0.0089(15) -0.0014(14)
C37 0.0274(18) 0.0230(18) 0.0248(19) -0.0058(15) -0.0095(15) -0.0030(14)
C59 0.032(2) 0.034(2) 0.031(2) -0.0089(18) -0.0121(17) 0.0017(16)
C21 0.032(2) 0.0255(19) 0.026(2) -0.0098(16) -0.0076(16) 0.0020(15)
C62 0.0285(19) 0.029(2) 0.028(2) -0.0126(17) 0.0009(16) -0.0063(15)
C44 0.032(2) 0.0247(19) 0.036(2) -0.0106(17) -0.0101(17) -0.0017(15)
C36 0.035(2) 0.0240(19) 0.029(2) -0.0095(16) -0.0107(16) -0.0048(15)
C8 0.032(2) 0.033(2) 0.0215(19) 0.0032(17) -0.0081(16) -0.0132(16)
C68 0.052(3) 0.029(2) 0.025(2) -0.0088(18) -0.0037(18) -0.0125(18)
C28 0.029(2) 0.0230(19) 0.042(2) -0.0086(18) -0.0091(17) -0.0044(15)
C22 0.039(2) 0.0229(19) 0.0208(19) -0.0039(15) -0.0099(16) 0.0009(15)
C18 0.033(2) 0.0255(19) 0.031(2) -0.0097(17) -0.0017(17) -0.0059(15)
C67 0.050(2) 0.0240(19) 0.0210(19) -0.0043(16) -0.0056(17) -0.0074(17)
C73 0.036(2) 0.035(2) 0.027(2) 0.0004(18) -0.0100(17) -0.0067(17)
C58 0.042(2) 0.030(2) 0.022(2) -0.0007(17) -0.0104(17) -0.0008(17)
C46 0.032(2) 0.0240(19) 0.032(2) 0.0006(17) -0.0005(17) -0.0069(16)
C35 0.033(2) 0.026(2) 0.031(2) -0.0037(17) -0.0083(17) -0.0071(16)
C10 0.029(2) 0.036(2) 0.026(2) 0.0022(18) -0.0064(16) -0.0046(16)
C69 0.043(2) 0.034(2) 0.021(2) -0.0012(17) -0.0072(17) -0.0168(18)
C34 0.0262(19) 0.031(2) 0.030(2) -0.0080(17) -0.0081(16) -0.0009(15)
C2 0.037(2) 0.034(2) 0.0196(19) -0.0019(17) -0.0075(16) 0.0012(17)
C48 0.035(2) 0.031(2) 0.0184(19) 0.0020(16) 0.0010(16) -0.0085(16)
C4 0.033(2) 0.033(2) 0.0212(19) -0.0030(17) -0.0016(16) -0.0122(16)
C49 0.037(2) 0.031(2) 0.0195(19) -0.0066(16) -0.0011(16) -0.0068(16)
C45 0.039(2) 0.0188(19) 0.041(2) -0.0055(18) -0.0090(19) -0.0067(16)
C57 0.036(2) 0.0262(19) 0.0198(19) -0.0026(16) -0.0050(15) -0.0039(16)
C3 0.040(2) 0.031(2) 0.026(2) -0.0048(17) -0.0047(17) -0.0025(17)
C70 0.060(3) 0.041(3) 0.027(2) -0.006(2) -0.014(2) -0.018(2)
C9 0.030(2) 0.035(2) 0.025(2) 0.0070(17) -0.0114(16) -0.0085(16)
C29 0.035(2) 0.031(2) 0.041(2) -0.0175(19) -0.0110(18) -0.0001(17)
C31 0.036(2) 0.043(2) 0.037(2) -0.024(2) -0.0106(18) 0.0065(18)
C72 0.046(3) 0.045(3) 0.032(2) 0.002(2) -0.018(2) -0.006(2)
C80 0.034(2) 0.038(2) 0.047(3) -0.001(2) -0.003(2) -0.0072(19)
C7 0.041(2) 0.042(2) 0.024(2) 0.0034(18) -0.0122(18) -0.0176(19)
C20 0.035(2) 0.032(2) 0.034(2) -0.0100(18) -0.0097(18) 0.0028(17)
C74 0.034(2) 0.040(2) 0.033(2) 0.000(2) -0.0096(18) 0.0004(18)
C19 0.0252(19) 0.038(2) 0.042(3) -0.013(2) -0.0072(17) -0.0006(16)
C6 0.049(3) 0.043(2) 0.019(2) -0.0044(18) -0.0060(18) -0.019(2)
C75 0.038(2) 0.031(2) 0.026(2) -0.0025(17) -0.0039(17) -0.0009(17)
C32 0.035(2) 0.046(3) 0.029(2) -0.013(2) -0.0023(17) 0.0009(19)
C5 0.044(2) 0.038(2) 0.024(2) -0.0063(18) -0.0024(18) -0.0130(19)
C33 0.032(2) 0.039(2) 0.030(2) -0.0072(19) -0.0032(17) -0.0039(17)
C79 0.049(3) 0.047(3) 0.043(3) -0.013(2) -0.016(2) 0.001(2)
C71 0.057(3) 0.051(3) 0.027(2) 0.003(2) -0.024(2) -0.014(2)
C82A 0.055(3) 0.095(5) 0.042(3) 0.003(3) -0.009(3) -0.030(3)
C82B 0.055(4) 0.081(5) 0.057(4) -0.019(4) -0.008(3) 0.003(4)
C81 0.055(4) 0.081(5) 0.057(4) -0.019(4) -0.008(3) 0.003(4)
S2A 0.0458(10) 0.0307(10) 0.0510(10) 0.0054(8) -0.0214(8) 0.0005(7)

loop_
_atom_type_symbol
_atom_type_description
_atom_type_scat_dispersion_real
_atom_type_scat_dispersion_imag
_atom_type_scat_source
C C 0.0033 0.0016 'International Tables Vol C Tables 4.2.6.8 and 6.1.1.4'
H H 0.0000 0.0000 'International Tables Vol C Tables 4.2.6.8 and 6.1.1.4'
Fe Fe 0.3463 0.8444 'International Tables Vol C Tables 4.2.6.8 and 6.1.1.4'
O O 0.0106 0.0060 'International Tables Vol C Tables 4.2.6.8 and 6.1.1.4'
S S 0.1246 0.1234 'International Tables Vol C Tables 4.2.6.8 and 6.1.1.4'

loop_
_geom_angle_atom_site_label_1
_geom_angle_atom_site_label_2
_geom_angle_atom_site_label_3
_geom_angle
O7 Fe2 O8 85.26(10)
O7 Fe2 O9 91.87(11)
O11 Fe2 O7 90.91(10)
O11 Fe2 O8 176.17(10)
O11 Fe2 O9 88.96(11)
O11 Fe2 O10 95.16(11)
O12 Fe2 O7 93.61(11)
O12 Fe2 O11 86.77(11)
O12 Fe2 O8 93.52(11)
O12 Fe2 O9 173.10(11)
O12 Fe2 O10 88.77(11)
O9 Fe2 O8 91.11(11)
O10 Fe2 O7 173.60(11)
O10 Fe2 O8 88.67(11)
O10 Fe2 O9 86.21(11)
O2 Fe1 O6 93.48(11)
O2 Fe1 O3 85.26(11)
O2 Fe1 O5 97.12(12)
O2 Fe1 O1 86.30(11)
O4 Fe1 O2 168.04(11)
O4 Fe1 O6 94.77(11)
O4 Fe1 O3 86.99(11)
O4 Fe1 O5 92.18(12)
O4 Fe1 O1 84.82(11)
O3 Fe1 O6 176.49(12)
O3 Fe1 O1 91.48(12)
O5 Fe1 O6 85.33(11)
O5 Fe1 O3 91.58(11)
O5 Fe1 O1 175.60(11)
O1 Fe1 O6 91.70(11)
O13 S1 C80 106.3(2)
O13 S1 C79 106.7(2)
C79 S1 C80 96.5(2)
O14 S2B C82A 102.8(3)
C11 O2 Fe1 131.2(3)
C24 O4 Fe1 128.3(2)
C40 O7 Fe2 133.1(2)
C53 O11 Fe2 129.9(2)
C50 O8 Fe2 131.3(2)
C37 O6 Fe1 128.9(2)
C63 O12 Fe2 130.2(2)
C76 O9 Fe2 130.7(3)
C66 O10 Fe2 131.1(3)
C14 O3 Fe1 128.3(2)
C27 O5 Fe1 127.3(2)
C1 O1 Fe1 130.8(3)
S2B O14 S2A 31.3(2)
O3 C14 C25 124.1(3)
O3 C14 C15 117.6(3)
C25 C14 C15 118.3(3)
C63 C64 C65 118.4(3)
C53 C64 C63 122.0(3)
C53 C64 C65 119.5(3)
C14 C25 C24 121.5(3)
C26 C25 C14 119.0(3)
C26 C25 C24 119.4(3)
C66 C77 C76 121.8(3)
C66 C77 C78 119.6(4)
C76 C77 C78 118.6(4)
C16 C17 C26 118.5(3)
C18 C17 C26 119.3(4)
C18 C17 C16 122.2(4)
O12 C63 C64 123.5(3)
O12 C63 C62 118.0(3)
C64 C63 C62 118.5(3)
O10 C66 C77 124.5(4)
O10 C66 C67 116.9(4)
C77 C66 C67 118.6(4)
O11 C53 C64 123.9(3)
O11 C53 C54 117.4(3)
C64 C53 C54 118.7(3)
C17 C26 C25 120.9(3)
C21 C26 C25 120.7(3)
C21 C26 C17 118.4(3)
C30 C39 C38 120.4(4)
C34 C39 C30 118.6(4)
C34 C39 C38 121.0(3)
C50 C51 C52 119.8(3)
C50 C51 C40 121.4(3)
C52 C51 C40 118.7(3)
O8 C50 C51 124.3(3)
O8 C50 C49 117.8(3)
C51 C50 C49 117.9(3)
C47 C52 C51 120.4(3)
C43 C52 C51 121.2(3)
C43 C52 C47 118.4(3)
O7 C40 C51 123.4(3)
O7 C40 C41 118.5(3)
C41 C40 C51 118.1(3)
O2 C11 C12 124.3(3)
O2 C11 C10 117.7(4)
C10 C11 C12 118.0(4)
O9 C76 C77 123.8(4)
O9 C76 C75 117.5(4)
C75 C76 C77 118.8(4)
C46 C47 C52 119.6(4)
C46 C47 C48 122.1(4)
C48 C47 C52 118.3(3)
C56 C65 C64 119.7(3)
C60 C65 C64 121.1(3)
C60 C65 C56 119.1(3)
O4 C24 C25 124.1(3)
O4 C24 C23 118.0(3)
C23 C24 C25 117.8(3)
C52 C43 C42 118.4(3)
C52 C43 C44 119.8(3)
C44 C43 C42 121.8(4)
C41 C42 C43 121.6(3)
C65 C56 C55 119.2(3)
C57 C56 C65 118.9(4)
C57 C56 C55 121.8(3)
C15 C16 C17 121.4(3)
C65 C60 C61 118.5(4)
C59 C60 C65 120.0(4)
C59 C60 C61 121.5(4)
C55 C54 C53 121.1(4)
C13 C12 C11 119.3(4)
C1 C12 C11 121.4(3)
C1 C12 C13 119.3(4)
C73 C78 C77 120.9(4)
C73 C78 C69 119.6(4)
C69 C78 C77 119.5(4)
C8 C13 C12 120.7(4)
C8 C13 C4 119.0(4)
C4 C13 C12 120.4(4)
O1 C1 C12 124.1(4)
O1 C1 C2 117.5(3)
C12 C1 C2 118.4(4)
C29 C30 C39 118.1(4)
C31 C30 C39 119.8(4)
C31 C30 C29 122.0(4)
C16 C15 C14 121.9(4)
C42 C41 C40 122.1(3)
C54 C55 C56 121.5(4)
O5 C27 C38 124.0(4)
O5 C27 C28 118.6(3)
C38 C27 C28 117.3(4)
C62 C61 C60 121.6(4)
C22 C23 C24 122.5(4)
C27 C38 C39 119.8(3)
C37 C38 C39 119.2(3)
C37 C38 C27 121.0(4)
O6 C37 C38 124.2(3)
O6 C37 C36 118.3(3)
C38 C37 C36 117.5(3)
C58 C59 C60 120.5(4)
C26 C21 C22 118.7(4)
C20 C21 C26 120.1(4)
C20 C21 C22 121.2(4)
C61 C62 C63 121.6(4)
C45 C44 C43 121.1(4)
C35 C36 C37 121.9(4)
C13 C8 C9 118.6(4)
C7 C8 C13 119.8(4)
C7 C8 C9 121.6(4)
C67 C68 C69 122.1(4)
C29 C28 C27 121.6(4)
C23 C22 C21 120.8(4)
C19 C18 C17 121.7(4)
C68 C67 C66 120.9(4)
C78 C73 C72 119.2(4)
C78 C73 C74 118.6(4)
C72 C73 C74 122.2(4)
C57 C58 C59 120.5(4)
C45 C46 C47 121.6(4)
C36 C35 C34 121.6(4)
C9 C10 C11 122.1(4)
C68 C69 C78 119.3(4)
C70 C69 C78 118.8(4)
C70 C69 C68 121.9(4)
C39 C34 C35 118.2(4)
C39 C34 C33 119.8(4)
C33 C34 C35 122.0(4)
C3 C2 C1 121.6(4)
C49 C48 C47 121.9(4)
C13 C4 C3 119.0(4)
C5 C4 C13 119.7(4)
C5 C4 C3 121.3(4)
C48 C49 C50 121.5(4)
C46 C45 C44 119.5(4)
C58 C57 C56 120.9(4)
C2 C3 C4 121.3(4)
C71 C70 C69 121.2(5)
C10 C9 C8 121.3(4)
C28 C29 C30 122.6(4)
C32 C31 C30 121.0(4)
C71 C72 C73 121.2(5)
C6 C7 C8 120.4(4)
C19 C20 C21 121.6(4)
C75 C74 C73 121.9(4)
C18 C19 C20 118.9(4)
C5 C6 C7 120.4(4)
C74 C75 C76 121.1(4)
C31 C32 C33 119.9(4)
C6 C5 C4 120.6(4)
C32 C33 C34 120.8(4)
C72 C71 C70 119.9(4)
S2A C82A S2B 25.93(15)
O14 S2A C82A 103.3(3)
O14 S2A C81 102.1(4)
C81 S2A C82A 92.8(4)

loop_
_geom_bond_atom_site_label_1
_geom_bond_atom_site_label_2
_geom_bond_distance
Fe2 O7 1.993(2)
Fe2 O11 1.990(3)
Fe2 O8 2.018(3)
Fe2 O12 1.979(3)
Fe2 O9 2.008(3)
Fe2 O10 1.993(3)
Fe1 O2 1.977(3)
Fe1 O4 1.974(3)
Fe1 O6 2.012(3)
Fe1 O3 1.996(3)
Fe1 O5 1.990(3)
Fe1 O1 2.010(3)
S1 O13 1.494(3)
S1 C80 1.795(5)
S1 C79 1.790(5)
S2B O14 1.511(5)
S2B C82A 1.873(7)
O2 C11 1.285(5)
O4 C24 1.296(5)
O7 C40 1.286(4)
O11 C53 1.292(4)
O8 C50 1.288(4)
O6 C37 1.286(5)
O12 C63 1.291(5)
O9 C76 1.291(5)
O10 C66 1.285(5)
O3 C14 1.289(5)
O5 C27 1.284(5)
O1 C1 1.283(5)
O14 S2A 1.562(5)
C14 C25 1.438(5)
C14 C15 1.447(5)
C64 C63 1.440(5)
C64 C53 1.430(5)
C64 C65 1.446(5)
C25 C26 1.430(5)
C25 C24 1.440(5)
C77 C66 1.431(6)
C77 C76 1.441(6)
C77 C78 1.446(5)
C17 C26 1.429(5)
C17 C16 1.429(5)
C17 C18 1.403(5)
C63 C62 1.444(6)
C66 C67 1.446(6)
C53 C54 1.445(5)
C26 C21 1.417(5)
C39 C30 1.422(5)
C39 C38 1.443(5)
C39 C34 1.417(5)
C51 C50 1.436(5)
C51 C52 1.438(5)
C51 C40 1.443(5)
C50 C49 1.443(5)
C52 C47 1.427(5)
C52 C43 1.417(5)
C40 C41 1.441(5)
C11 C12 1.441(6)
C11 C10 1.444(5)
C76 C75 1.437(6)
C47 C46 1.406(5)
C47 C48 1.425(6)
C65 C56 1.426(5)
C65 C60 1.411(5)
C24 C23 1.435(5)
C43 C42 1.428(5)
C43 C44 1.415(5)
C42 C41 1.353(5)
C56 C55 1.427(5)
C56 C57 1.413(5)
C16 C15 1.352(5)
C60 C61 1.433(6)
C60 C59 1.403(6)
C54 C55 1.366(5)
C12 C13 1.437(5)
C12 C1 1.436(5)
C78 C73 1.413(6)
C78 C69 1.427(6)
C13 C8 1.420(6)
C13 C4 1.427(6)
C1 C2 1.453(6)
C30 C29 1.419(6)
C30 C31 1.414(6)
C27 C38 1.436(5)
C27 C28 1.452(6)
C61 C62 1.353(6)
C23 C22 1.351(6)
C38 C37 1.432(5)
C37 C36 1.450(5)
C59 C58 1.384(6)
C21 C22 1.440(6)
C21 C20 1.395(6)
C44 C45 1.384(6)
C36 C35 1.356(6)
C8 C9 1.441(6)
C8 C7 1.411(6)
C68 C67 1.361(6)
C68 C69 1.414(7)
C28 C29 1.351(6)
C18 C19 1.389(6)
C73 C72 1.415(6)
C73 C74 1.428(7)
C58 C57 1.377(6)
C46 C45 1.381(6)
C35 C34 1.430(6)
C10 C9 1.350(6)
C69 C70 1.412(6)
C34 C33 1.416(6)
C2 C3 1.357(6)
C48 C49 1.366(6)
C4 C3 1.432(6)
C4 C5 1.407(6)
C70 C71 1.389(7)
C31 C32 1.382(6)
C72 C71 1.380(7)
C7 C6 1.393(7)
C20 C19 1.388(6)
C74 C75 1.364(6)
C6 C5 1.390(6)
C32 C33 1.390(6)
C82A S2A 1.818(6)
C81 S2A 1.764(7)
